data_7038184
loop_
_publ_author_name
'Webre, Whitney A.'
'Hill, Jonathan P.'
'Matsushita, Yoshitaka'
'Karr, Paul A.'
'Ariga, Katsuhiko'
'D'Souza, Francis'

_publ_section_title
;
 Anion binding, electrochemistry and solvatochromism of \b-brominated
 oxoporphyrinogens.
;
_journal_issue 9
_journal_name_full 'Dalton transactions (Cambridge, England : 2003)'
_journal_page_first 4006
_journal_page_last 4016
_journal_paper_doi 10.1039/c5dt04258e
_journal_volume 45
_journal_year 2016
_chemical_formula_sum 'C180 H188 Br20 N8 O11'
_chemical_formula_weight 4237.57
_space_group_crystal_system orthorhombic
_space_group_IT_number 56
_space_group_name_Hall '-P 2ab 2ac'
_space_group_name_H-M_alt 'P c c n'
_symmetry_space_group_name_Hall '-P 2ab 2ac'
_symmetry_space_group_name_H-M 'P c c n'
_atom_sites_solution_hydrogens geom
_audit_creation_method SHELXL-2014/7
_audit_update_record
;
2015-12-23 deposited with the CCDC.
2016-01-27 downloaded from the CCDC.
;
_cell_angle_alpha 90
_cell_angle_beta 90
_cell_angle_gamma 90
_cell_formula_units_Z 2
_cell_length_a 23.5535(17)
_cell_length_b 19.3587(14)
_cell_length_c 20.9760(15)
_cell_measurement_reflns_used 9858
_cell_measurement_temperature 113(2)
_cell_measurement_theta_max 27.76
_cell_measurement_theta_min 2.47
_cell_volume 9564.3(12)
_computing_cell_refinement 'CrystalClear (Rigaku Inc., 2008)'
_computing_data_collection 'CrystalClear (Rigaku Inc., 2008)'
_computing_data_reduction 'CrystalClear (Rigaku Inc., 2008)'
_computing_structure_refinement 'SHELXL-2014/7 (Sheldrick, 2014)'
_computing_structure_solution 'SHELXT (Sheldrick, 2015)'
_diffrn_ambient_temperature 113(2)
_diffrn_detector_area_resol_mean 28.5714
_diffrn_measured_fraction_theta_full 0.998
_diffrn_measured_fraction_theta_max 0.992
_diffrn_measurement_device
;
Rigaku AFC11 Saturn724+ (4x4 bin mode)
;
_diffrn_measurement_method dtprofit.ref
_diffrn_radiation_detector CCD
_diffrn_radiation_monochromator Confocal
_diffrn_radiation_source 'Rotating Anode'
_diffrn_radiation_type 'Mo K\a'
_diffrn_radiation_wavelength 0.710747
_diffrn_reflns_av_R_equivalents 0.0611
_diffrn_reflns_av_unetI/netI 0.0287
_diffrn_reflns_laue_measured_fraction_full 0.998
_diffrn_reflns_laue_measured_fraction_max 0.992
_diffrn_reflns_limit_h_max 30
_diffrn_reflns_limit_h_min -30
_diffrn_reflns_limit_k_max 25
_diffrn_reflns_limit_k_min -25
_diffrn_reflns_limit_l_max 27
_diffrn_reflns_limit_l_min -27
_diffrn_reflns_number 145551
_diffrn_reflns_point_group_measured_fraction_full 0.998
_diffrn_reflns_point_group_measured_fraction_max 0.992
_diffrn_reflns_theta_full 25.242
_diffrn_reflns_theta_max 27.903
_diffrn_reflns_theta_min 2.245
_diffrn_source_current 24.0000
_diffrn_source_power 1.2000
_diffrn_source_voltage 50.0000
_exptl_absorpt_coefficient_mu 4.239
_exptl_absorpt_correction_T_max 0.7456
_exptl_absorpt_correction_T_min 0.6044
_exptl_absorpt_correction_type multi-scan
_exptl_crystal_colour 'Reddish orange'
_exptl_crystal_density_diffrn 1.471
_exptl_crystal_description Chunk
_exptl_crystal_F_000 4224
_exptl_crystal_size_max 0.206
_exptl_crystal_size_mid 0.149
_exptl_crystal_size_min 0.062
_refine_diff_density_max 3.145
_refine_diff_density_min -2.045
_refine_diff_density_rms 0.180
_refine_ls_extinction_method none
_refine_ls_goodness_of_fit_ref 1.056
_refine_ls_hydrogen_treatment constr
_refine_ls_matrix_type full
_refine_ls_number_parameters 522
_refine_ls_number_reflns 11356
_refine_ls_number_restraints 0
_refine_ls_restrained_S_all 1.056
_refine_ls_R_factor_all 0.1010
_refine_ls_R_factor_gt 0.0726
_refine_ls_shift/su_max 0.001
_refine_ls_shift/su_mean 0.000
_refine_ls_structure_factor_coef Fsqd
_refine_ls_weighting_details 'w=1/[\s^2^(Fo^2^)+(0.1261P)^2^+65.3961P] where P=(Fo^2^+2Fc^2^)/3'
_refine_ls_weighting_scheme calc
_refine_ls_wR_factor_gt 0.2056
_refine_ls_wR_factor_ref 0.2368
_reflns_Friedel_coverage 0.000
_reflns_number_gt 8436
_reflns_number_total 11356
_reflns_threshold_expression 'I > 2\s(I)'
_cod_data_source_file c5dt04258e2.cif
_cod_data_source_block shelx
_cod_depositor_comments
;
The following automatic conversions were performed:

'_exptl_absorpt_correction_type' value 'Multi-scan' changed to
'multi-scan' according to
/usr/data/users/saulius/crontab/automatic-downloads/rss-feeds/RSC/lib/dictionaries/cif_core.dic
dictionary named 'cif_core.dic' version 2.4.2 from 2011-04-26.

Automatic conversion script
Id: cif_fix_values 4268 2015-11-12 08:31:59Z antanas 

 Adding full bibliography for 7038184.cif.
;
_cod_database_code 7038184
_shelx_shelxl_version_number 2014/7
_shelx_space_group_comment
;
The symmetry employed for this shelxl refinement is uniquely defined
by the following loop, which should always be used as a source of
symmetry information in preference to the above space-group names.
They are only intended as comments.
;
_shelx_estimated_absorpt_t_min 0.476
_shelx_estimated_absorpt_t_max 0.779

loop_
_space_group_symop_operation_xyz
'x, y, z'
'x+1/2, -y, -z+1/2'
'-x, y+1/2, -z+1/2'
'-x+1/2, -y+1/2, z'
'-x, -y, -z'
'-x-1/2, y, z-1/2'
'x, -y-1/2, z-1/2'
'x-1/2, y-1/2, -z'

loop_
_atom_site_label
_atom_site_type_symbol
_atom_site_fract_x
_atom_site_fract_y
_atom_site_fract_z
_atom_site_U_iso_or_equiv
_atom_site_adp_type
_atom_site_occupancy
_atom_site_site_symmetry_order
_atom_site_calc_flag
_atom_site_refinement_flags_posn
_atom_site_refinement_flags_adp
_atom_site_refinement_flags_occupancy
O01 O 0.3239(6) 0.7386(8) 1.0102(7) 0.131(6) Uiso 0.90(3) 1 d . . P
C01 C 0.3931(10) 0.7229(13) 1.0376(11) 0.141(9) Uiso 0.90(3) 1 d . . P
Br1 Br 0.21833(4) 0.33508(4) 0.67050(5) 0.0603(3) Uani 1 1 d . . .
Br2A Br 0.39271(3) 0.62358(4) 0.72383(8) 0.0374(3) Uani 0.966(4) 1 d . . P
Br2B Br 0.3992(11) 0.6181(12) 0.755(2) 0.0374(3) Uani 0.034(4) 1 d . . P
Br3 Br 0.29840(3) 0.56178(4) 1.02768(4) 0.03958(19) Uani 1 1 d . . .
Br4 Br 0.14809(2) 0.58366(3) 1.02616(3) 0.03439(18) Uani 1 1 d . . .
Br5A Br 0.42580(5) 0.80402(4) 0.72004(7) 0.0474(3) Uani 0.975(4) 1 d . . P
Br5B Br 0.443(2) 0.7976(16) 0.749(3) 0.0474(3) Uani 0.025(4) 1 d . . P
O1 O -0.05844(19) 0.4738(2) 0.8745(3) 0.0419(12) Uani 1 1 d . . .
O2A O 0.4804(3) 0.3867(3) 0.8729(4) 0.054(2) Uani 0.786(12) 1 d . . P
O2B O 0.4676(12) 0.3855(13) 0.9190(17) 0.054(2) Uani 0.214(12) 1 d . . P
N2 N 0.2311(2) 0.6264(2) 0.8617(3) 0.0280(10) Uani 1 1 d . . .
C1 C 0.0142(3) 0.3933(4) 0.9682(5) 0.059(3) Uani 1 1 d . . .
H1A H 0.0260 0.4237 1.0032 0.088 Uiso 1 1 calc R U .
H1B H 0.0205 0.3450 0.9805 0.088 Uiso 1 1 calc R U .
H1C H -0.0262 0.4004 0.9593 0.088 Uiso 1 1 calc R U .
C2 C 0.0492(3) 0.4100(3) 0.9082(4) 0.0383(16) Uani 1 1 d . . .
C3 C 0.0408(3) 0.4858(3) 0.8895(4) 0.0344(14) Uani 1 1 d . . .
C4 C 0.0843(2) 0.5298(3) 0.8880(3) 0.0315(13) Uani 1 1 d . . .
H4 H 0.1209 0.5126 0.8984 0.038 Uiso 1 1 calc R U .
C5 C 0.0794(2) 0.6019(3) 0.8716(3) 0.0292(12) Uani 1 1 d . . .
C6 C 0.1268(2) 0.6440(3) 0.8702(3) 0.0283(12) Uani 1 1 d . . .
C7 C 0.3735(2) 0.7857(3) 0.8447(3) 0.0296(12) Uani 1 1 d . . .
N1 N 0.34821(19) 0.7329(2) 0.8787(3) 0.0276(10) Uani 1 1 d . . .
H1N H 0.3308 0.7379 0.9156 0.033 Uiso 1 1 calc R U .
C9 C 0.3543(2) 0.6715(3) 0.8466(3) 0.0290(13) Uani 1 1 d . . .
C10 C 0.3348(2) 0.6067(3) 0.8742(3) 0.0309(13) Uani 1 1 d . . .
C11 C 0.2764(2) 0.6044(3) 0.8978(3) 0.0302(13) Uani 1 1 d . . .
C12 C 0.1811(2) 0.6210(3) 0.8966(3) 0.0285(12) Uani 1 1 d . . .
C13 C 0.2242(3) 0.4239(3) 0.7082(4) 0.0419(17) Uani 1 1 d . . .
C14 C 0.2138(3) 0.4297(4) 0.7729(4) 0.0485(19) Uani 1 1 d . . .
H14 H 0.2046 0.3903 0.7978 0.058 Uiso 1 1 calc R U .
C15 C 0.2172(3) 0.4950(4) 0.8002(4) 0.0434(16) Uani 1 1 d . . .
H15 H 0.2106 0.5001 0.8446 0.052 Uiso 1 1 calc R U .
C16 C 0.2303(2) 0.5538(3) 0.7634(4) 0.0335(14) Uani 1 1 d . . .
C17 C 0.2423(3) 0.5446(3) 0.7006(4) 0.0400(15) Uani 1 1 d . . .
H17 H 0.2532 0.5833 0.6755 0.048 Uiso 1 1 calc R U .
C18 C 0.2390(3) 0.4792(4) 0.6721(4) 0.0457(17) Uani 1 1 d . . .
H18 H 0.2470 0.4736 0.6281 0.055 Uiso 1 1 calc R U .
C19 C 0.2323(3) 0.6258(3) 0.7925(4) 0.0357(14) Uani 1 1 d . . .
H19A H 0.2674 0.6492 0.7779 0.043 Uiso 1 1 calc R U .
H19B H 0.1996 0.6527 0.7763 0.043 Uiso 1 1 calc R U .
C20 C 0.0236(3) 0.6278(3) 0.8567(3) 0.0311(13) Uani 1 1 d . . .
H20 H 0.0194 0.6755 0.8469 0.037 Uiso 1 1 calc R U .
C21 C -0.0233(3) 0.5870(3) 0.8560(3) 0.0328(14) Uani 1 1 d . . .
C22 C -0.0172(2) 0.5119(3) 0.8734(4) 0.0341(14) Uani 1 1 d . . .
C23 C 0.0324(4) 0.3615(4) 0.8538(7) 0.084(4) Uani 1 1 d . . .
H23A H -0.0083 0.3662 0.8453 0.126 Uiso 1 1 calc R U .
H23B H 0.0409 0.3137 0.8658 0.126 Uiso 1 1 calc R U .
H23C H 0.0539 0.3737 0.8154 0.126 Uiso 1 1 calc R U .
C24 C 0.1117(3) 0.3948(3) 0.9250(4) 0.0399(16) Uani 1 1 d . . .
H24A H 0.1353 0.4006 0.8869 0.060 Uiso 1 1 calc R U .
H24B H 0.1150 0.3472 0.9406 0.060 Uiso 1 1 calc R U .
H24C H 0.1244 0.4268 0.9582 0.060 Uiso 1 1 calc R U .
C25 C -0.0826(3) 0.6155(3) 0.8404(4) 0.0402(16) Uani 1 1 d . . .
C26 C -0.1223(3) 0.6078(4) 0.8963(4) 0.0480(19) Uani 1 1 d . . .
H26A H -0.1594 0.6276 0.8855 0.072 Uiso 1 1 calc R U .
H26B H -0.1066 0.6322 0.9333 0.072 Uiso 1 1 calc R U .
H26C H -0.1268 0.5588 0.9066 0.072 Uiso 1 1 calc R U .
C27 C -0.1061(3) 0.5779(4) 0.7814(5) 0.055(2) Uani 1 1 d . . .
H27A H -0.1136 0.5295 0.7920 0.082 Uiso 1 1 calc R U .
H27B H -0.0783 0.5803 0.7467 0.082 Uiso 1 1 calc R U .
H27C H -0.1415 0.6001 0.7678 0.082 Uiso 1 1 calc R U .
C28 C -0.0792(3) 0.6929(3) 0.8232(4) 0.0476(19) Uani 1 1 d . . .
H28A H -0.1172 0.7098 0.8121 0.071 Uiso 1 1 calc R U .
H28B H -0.0537 0.6992 0.7867 0.071 Uiso 1 1 calc R U .
H28C H -0.0647 0.7189 0.8598 0.071 Uiso 1 1 calc R U .
C29 C 0.3934(3) 0.7571(3) 0.7892(3) 0.0361(15) Uani 1 1 d . . .
C30 C 0.3809(3) 0.6861(3) 0.7903(3) 0.0338(14) Uani 1 1 d . . .
C31 C 0.1963(2) 0.5976(3) 0.9559(3) 0.0297(12) Uani 1 1 d . . .
C32 C 0.2550(2) 0.5878(3) 0.9566(3) 0.0314(13) Uani 1 1 d . . .
C33 C 0.3709(3) 0.5509(3) 0.8798(3) 0.0325(13) Uani 1 1 d . . .
C34 C 0.3513(3) 0.4825(3) 0.8965(4) 0.0398(15) Uani 1 1 d . . .
H34 H 0.3121 0.4762 0.9056 0.048 Uiso 1 1 calc R U .
C35 C 0.3857(4) 0.4275(3) 0.8999(4) 0.0472(18) Uani 1 1 d . . .
C36 C 0.4474(4) 0.4368(4) 0.8839(5) 0.056(2) Uani 1 1 d . . .
C37 C 0.4688(3) 0.5076(4) 0.8715(4) 0.0437(17) Uani 1 1 d . . .
C38 C 0.4314(3) 0.5598(3) 0.8690(3) 0.0351(14) Uani 1 1 d . . .
H38 H 0.4452 0.6048 0.8597 0.042 Uiso 1 1 calc R U .
C39 C 0.5332(3) 0.5220(4) 0.8585(5) 0.060(2) Uani 1 1 d . . .
C40 C 0.5460(3) 0.5966(4) 0.8555(5) 0.052(2) Uani 1 1 d . . .
H40A H 0.5342 0.6188 0.8954 0.078 Uiso 1 1 calc R U .
H40B H 0.5254 0.6174 0.8197 0.078 Uiso 1 1 calc R U .
H40C H 0.5869 0.6032 0.8493 0.078 Uiso 1 1 calc R U .
C41 C 0.5698(5) 0.4899(8) 0.9089(8) 0.117(6) Uani 1 1 d . . .
H41A H 0.6089 0.5066 0.9043 0.175 Uiso 1 1 calc R U .
H41B H 0.5692 0.4395 0.9042 0.175 Uiso 1 1 calc R U .
H41C H 0.5553 0.5025 0.9511 0.175 Uiso 1 1 calc R U .
C42 C 0.5465(4) 0.4939(5) 0.7859(5) 0.067(3) Uani 1 1 d . . .
H42A H 0.5187 0.5135 0.7562 0.101 Uiso 1 1 calc R U .
H42B H 0.5439 0.4434 0.7852 0.101 Uiso 1 1 calc R U .
H42C H 0.5848 0.5081 0.7733 0.101 Uiso 1 1 calc R U .
C43 C 0.3637(4) 0.3552(4) 0.9167(5) 0.057(2) Uani 1 1 d . . .
C44 C 0.3029(5) 0.3584(5) 0.9353(6) 0.083(4) Uani 1 1 d . . .
H44A H 0.2800 0.3719 0.8983 0.125 Uiso 1 1 calc R U .
H44B H 0.2980 0.3925 0.9694 0.125 Uiso 1 1 calc R U .
H44C H 0.2905 0.3130 0.9505 0.125 Uiso 1 1 calc R U .
C45 C 0.3696(5) 0.3067(4) 0.8596(5) 0.068(3) Uani 1 1 d . . .
H45A H 0.3555 0.2607 0.8711 0.101 Uiso 1 1 calc R U .
H45B H 0.4096 0.3035 0.8472 0.101 Uiso 1 1 calc R U .
H45C H 0.3473 0.3248 0.8238 0.101 Uiso 1 1 calc R U .
C46 C 0.3994(7) 0.3258(5) 0.9720(6) 0.097(5) Uani 1 1 d . . .
H46A H 0.3962 0.3564 1.0090 0.145 Uiso 1 1 calc R U .
H46B H 0.4392 0.3227 0.9588 0.145 Uiso 1 1 calc R U .
H46C H 0.3854 0.2797 0.9832 0.145 Uiso 1 1 calc R U .

loop_
_atom_site_aniso_label
_atom_site_aniso_U_11
_atom_site_aniso_U_22
_atom_site_aniso_U_33
_atom_site_aniso_U_23
_atom_site_aniso_U_13
_atom_site_aniso_U_12
Br1 0.0435(4) 0.0392(4) 0.0982(7) -0.0288(4) 0.0100(4) -0.0070(3)
Br2A 0.0401(4) 0.0221(3) 0.0499(9) -0.0065(3) 0.0101(4) 0.0011(2)
Br2B 0.0401(4) 0.0221(3) 0.0499(9) -0.0065(3) 0.0101(4) 0.0011(2)
Br3 0.0255(3) 0.0387(4) 0.0545(4) 0.0082(3) -0.0043(3) 0.0072(2)
Br4 0.0223(3) 0.0330(3) 0.0479(4) 0.0063(3) 0.0029(2) 0.0027(2)
Br5A 0.0684(6) 0.0260(3) 0.0477(7) 0.0012(3) 0.0130(5) -0.0085(3)
Br5B 0.0684(6) 0.0260(3) 0.0477(7) 0.0012(3) 0.0130(5) -0.0085(3)
O1 0.027(2) 0.021(2) 0.077(4) -0.005(2) -0.015(2) 0.0011(17)
O2A 0.048(4) 0.031(3) 0.084(6) 0.004(4) 0.004(4) 0.025(3)
O2B 0.048(4) 0.031(3) 0.084(6) 0.004(4) 0.004(4) 0.025(3)
N2 0.023(2) 0.017(2) 0.044(3) 0.000(2) 0.003(2) 0.0016(17)
C1 0.027(3) 0.040(4) 0.111(8) 0.037(4) 0.004(4) 0.006(3)
C2 0.025(3) 0.016(3) 0.073(5) 0.003(3) -0.012(3) 0.003(2)
C3 0.024(3) 0.014(2) 0.065(4) -0.001(3) -0.007(3) 0.004(2)
C4 0.020(2) 0.017(2) 0.057(4) -0.001(2) -0.004(3) 0.006(2)
C5 0.022(3) 0.017(2) 0.049(4) 0.001(2) -0.002(2) 0.002(2)
C6 0.026(3) 0.017(2) 0.042(3) 0.002(2) -0.001(2) 0.004(2)
C7 0.022(3) 0.018(2) 0.049(4) 0.004(2) 0.003(2) 0.001(2)
N1 0.023(2) 0.017(2) 0.044(3) 0.000(2) 0.006(2) 0.0044(17)
C9 0.019(2) 0.016(2) 0.053(4) 0.001(2) 0.001(2) 0.0042(19)
C10 0.023(3) 0.016(2) 0.054(4) 0.000(2) 0.005(3) 0.001(2)
C11 0.025(3) 0.015(2) 0.051(4) 0.003(2) 0.001(2) 0.003(2)
C12 0.022(3) 0.016(2) 0.047(4) 0.000(2) 0.000(2) 0.000(2)
C13 0.026(3) 0.029(3) 0.072(5) -0.011(3) 0.001(3) 0.003(2)
C14 0.040(4) 0.032(3) 0.074(6) -0.001(3) 0.014(4) -0.005(3)
C15 0.053(4) 0.027(3) 0.050(4) 0.000(3) 0.011(3) -0.003(3)
C16 0.022(3) 0.024(3) 0.054(4) -0.001(3) 0.000(3) 0.001(2)
C17 0.044(4) 0.030(3) 0.047(4) 0.005(3) 0.002(3) 0.007(3)
C18 0.044(4) 0.042(4) 0.051(4) -0.007(3) -0.001(3) 0.012(3)
C19 0.032(3) 0.021(3) 0.055(4) 0.001(3) 0.005(3) 0.002(2)
C20 0.029(3) 0.016(2) 0.049(4) 0.001(2) -0.003(3) 0.006(2)
C21 0.026(3) 0.020(3) 0.053(4) -0.003(3) -0.010(3) 0.005(2)
C22 0.022(3) 0.019(3) 0.061(4) -0.005(3) -0.010(3) 0.005(2)
C23 0.071(6) 0.027(4) 0.154(11) -0.028(5) -0.055(7) 0.019(4)
C24 0.026(3) 0.019(3) 0.075(5) 0.005(3) -0.003(3) 0.005(2)
C25 0.028(3) 0.021(3) 0.071(5) -0.001(3) -0.016(3) 0.007(2)
C26 0.026(3) 0.034(3) 0.084(6) 0.000(4) -0.013(3) 0.012(3)
C27 0.045(4) 0.039(4) 0.080(6) -0.010(4) -0.030(4) 0.013(3)
C28 0.038(4) 0.027(3) 0.078(6) 0.000(3) -0.019(4) 0.013(3)
C29 0.040(3) 0.016(3) 0.052(4) 0.003(3) 0.011(3) 0.000(2)
C30 0.030(3) 0.019(3) 0.052(4) -0.004(3) 0.002(3) 0.004(2)
C31 0.021(3) 0.020(3) 0.048(4) 0.000(2) 0.000(2) 0.003(2)
C32 0.020(3) 0.021(3) 0.053(4) 0.000(2) -0.002(3) 0.004(2)
C33 0.031(3) 0.020(3) 0.046(4) 0.003(2) 0.005(3) 0.008(2)
C34 0.042(4) 0.021(3) 0.056(4) 0.003(3) 0.009(3) 0.005(3)
C35 0.063(5) 0.019(3) 0.060(5) 0.006(3) -0.005(4) 0.004(3)
C36 0.047(4) 0.029(3) 0.091(6) -0.003(4) -0.022(4) 0.021(3)
C37 0.033(3) 0.032(3) 0.066(5) -0.007(3) -0.011(3) 0.015(3)
C38 0.028(3) 0.029(3) 0.049(4) -0.002(3) -0.005(3) 0.008(2)
C39 0.027(3) 0.046(4) 0.107(7) -0.012(5) -0.015(4) 0.016(3)
C40 0.020(3) 0.058(5) 0.080(6) -0.017(4) -0.003(3) 0.004(3)
C41 0.054(6) 0.104(10) 0.192(15) 0.067(10) -0.059(8) 0.000(6)
C42 0.043(4) 0.057(5) 0.101(8) -0.002(5) 0.016(5) 0.010(4)
C43 0.082(6) 0.019(3) 0.069(5) 0.009(3) -0.009(5) 0.002(3)
C44 0.112(9) 0.027(4) 0.111(9) 0.008(5) 0.037(7) -0.023(5)
C45 0.089(7) 0.022(3) 0.091(7) -0.001(4) 0.000(6) 0.006(4)
C46 0.174(14) 0.038(5) 0.077(7) 0.018(5) -0.025(8) -0.007(7)

loop_
_atom_type_symbol
_atom_type_description
_atom_type_scat_dispersion_real
_atom_type_scat_dispersion_imag
_atom_type_scat_source
C C 0.0033 0.0016 'International Tables Vol C Tables 4.2.6.8 and 6.1.1.4'
H H 0.0000 0.0000 'International Tables Vol C Tables 4.2.6.8 and 6.1.1.4'
N N 0.0061 0.0033 'International Tables Vol C Tables 4.2.6.8 and 6.1.1.4'
O O 0.0106 0.0060 'International Tables Vol C Tables 4.2.6.8 and 6.1.1.4'
Br Br -0.2901 2.4595 'International Tables Vol C Tables 4.2.6.8 and 6.1.1.4'

loop_
_geom_angle_atom_site_label_1
_geom_angle_atom_site_label_2
_geom_angle_atom_site_label_3
_geom_angle
_geom_angle_site_symmetry_1
_geom_angle_site_symmetry_3
Br2B Br2A C30 54.2(18) . .
Br2A Br2B C30 105(3) . .
Br5B Br5A C29 61(3) . .
Br5A Br5B C29 96(4) . .
O2B O2A C36 70.2(14) . .
O2A O2B C36 63.8(18) . .
C11 N2 C12 110.0(5) . .
C11 N2 C19 122.1(5) . .
C12 N2 C19 122.9(5) . .
C2 C1 H1A 109.5 . .
C2 C1 H1B 109.5 . .
H1A C1 H1B 109.5 . .
C2 C1 H1C 109.5 . .
H1A C1 H1C 109.5 . .
H1B C1 H1C 109.5 . .
C23 C2 C3 111.3(7) . .
C23 C2 C1 110.1(8) . .
C3 C2 C1 110.0(6) . .
C23 C2 C24 107.5(6) . .
C3 C2 C24 111.4(5) . .
C1 C2 C24 106.5(6) . .
C4 C3 C22 118.7(5) . .
C4 C3 C2 121.3(5) . .
C22 C3 C2 120.0(5) . .
C3 C4 C5 124.3(5) . .
C3 C4 H4 117.8 . .
C5 C4 H4 117.8 . .
C6 C5 C20 121.9(5) . .
C6 C5 C4 120.7(5) . .
C20 C5 C4 117.4(5) . .
C5 C6 C7 123.5(5) . 4_565
C5 C6 C12 121.3(5) . .
C7 C6 C12 115.2(5) 4_565 .
C29 C7 N1 106.7(5) . .
C29 C7 C6 133.4(6) . 4_565
N1 C7 C6 119.9(6) . 4_565
C9 N1 C7 110.0(5) . .
C9 N1 H1N 125.0 . .
C7 N1 H1N 125.0 . .
C30 C9 N1 107.0(5) . .
C30 C9 C10 131.8(6) . .
N1 C9 C10 121.2(6) . .
C33 C10 C9 120.9(5) . .
C33 C10 C11 121.8(5) . .
C9 C10 C11 117.2(5) . .
C32 C11 N2 106.4(5) . .
C32 C11 C10 131.1(6) . .
N2 C11 C10 122.2(6) . .
C31 C12 N2 106.4(5) . .
C31 C12 C6 132.2(6) . .
N2 C12 C6 121.1(6) . .
C18 C13 C14 121.9(7) . .
C18 C13 Br1 120.1(6) . .
C14 C13 Br1 118.0(6) . .
C13 C14 C15 117.9(7) . .
C13 C14 H14 121.0 . .
C15 C14 H14 121.0 . .
C14 C15 C16 121.4(7) . .
C14 C15 H15 119.3 . .
C16 C15 H15 119.3 . .
C17 C16 C15 118.1(6) . .
C17 C16 C19 120.1(6) . .
C15 C16 C19 121.8(7) . .
C16 C17 C18 121.3(7) . .
C16 C17 H17 119.4 . .
C18 C17 H17 119.4 . .
C13 C18 C17 119.4(7) . .
C13 C18 H18 120.3 . .
C17 C18 H18 120.3 . .
N2 C19 C16 114.1(5) . .
N2 C19 H19A 108.7 . .
C16 C19 H19A 108.7 . .
N2 C19 H19B 108.7 . .
C16 C19 H19B 108.7 . .
H19A C19 H19B 107.6 . .
C21 C20 C5 122.9(5) . .
C21 C20 H20 118.6 . .
C5 C20 H20 118.6 . .
C20 C21 C22 118.8(5) . .
C20 C21 C25 122.2(5) . .
C22 C21 C25 119.0(5) . .
O1 C22 C3 121.3(5) . .
O1 C22 C21 120.8(5) . .
C3 C22 C21 117.9(5) . .
C2 C23 H23A 109.5 . .
C2 C23 H23B 109.5 . .
H23A C23 H23B 109.5 . .
C2 C23 H23C 109.5 . .
H23A C23 H23C 109.5 . .
H23B C23 H23C 109.5 . .
C2 C24 H24A 109.5 . .
C2 C24 H24B 109.5 . .
H24A C24 H24B 109.5 . .
C2 C24 H24C 109.5 . .
H24A C24 H24C 109.5 . .
H24B C24 H24C 109.5 . .
C26 C25 C21 111.2(6) . .
C26 C25 C27 110.8(6) . .
C21 C25 C27 109.3(6) . .
C26 C25 C28 108.0(6) . .
C21 C25 C28 110.6(5) . .
C27 C25 C28 106.8(6) . .
C25 C26 H26A 109.5 . .
C25 C26 H26B 109.5 . .
H26A C26 H26B 109.5 . .
C25 C26 H26C 109.5 . .
H26A C26 H26C 109.5 . .
H26B C26 H26C 109.5 . .
C25 C27 H27A 109.5 . .
C25 C27 H27B 109.5 . .
H27A C27 H27B 109.5 . .
C25 C27 H27C 109.5 . .
H27A C27 H27C 109.5 . .
H27B C27 H27C 109.5 . .
C25 C28 H28A 109.5 . .
C25 C28 H28B 109.5 . .
H28A C28 H28B 109.5 . .
C25 C28 H28C 109.5 . .
H28A C28 H28C 109.5 . .
H28B C28 H28C 109.5 . .
C7 C29 C30 107.9(6) . .
C7 C29 Br5B 119.0(15) . .
C30 C29 Br5B 128.8(13) . .
C7 C29 Br5A 126.9(4) . .
C30 C29 Br5A 125.0(5) . .
Br5B C29 Br5A 23(2) . .
C9 C30 C29 108.3(6) . .
C9 C30 Br2B 111.1(15) . .
C29 C30 Br2B 138.9(13) . .
C9 C30 Br2A 125.4(5) . .
C29 C30 Br2A 126.1(5) . .
Br2B C30 Br2A 20.5(18) . .
C12 C31 C32 108.2(6) . .
C12 C31 Br4 127.0(4) . .
C32 C31 Br4 124.8(5) . .
C11 C32 C31 108.9(6) . .
C11 C32 Br3 125.3(4) . .
C31 C32 Br3 125.8(5) . .
C10 C33 C34 122.7(6) . .
C10 C33 C38 120.0(6) . .
C34 C33 C38 117.4(5) . .
C35 C34 C33 123.1(7) . .
C35 C34 H34 118.5 . .
C33 C34 H34 118.5 . .
C34 C35 C36 118.6(7) . .
C34 C35 C43 122.2(8) . .
C36 C35 C43 119.2(7) . .
O2A C36 O2B 46.0(13) . .
O2A C36 C37 118.0(8) . .
O2B C36 C37 131.9(15) . .
O2A C36 C35 122.9(8) . .
O2B C36 C35 97.6(15) . .
C37 C36 C35 118.6(6) . .
C38 C37 C36 118.7(7) . .
C38 C37 C39 119.6(7) . .
C36 C37 C39 121.6(6) . .
C37 C38 C33 123.3(6) . .
C37 C38 H38 118.4 . .
C33 C38 H38 118.4 . .
C40 C39 C41 108.6(9) . .
C40 C39 C37 112.3(6) . .
C41 C39 C37 111.1(9) . .
C40 C39 C42 104.2(8) . .
C41 C39 C42 113.9(9) . .
C37 C39 C42 106.7(7) . .
C39 C40 H40A 109.5 . .
C39 C40 H40B 109.5 . .
H40A C40 H40B 109.5 . .
C39 C40 H40C 109.5 . .
H40A C40 H40C 109.5 . .
H40B C40 H40C 109.5 . .
C39 C41 H41A 109.5 . .
C39 C41 H41B 109.5 . .
H41A C41 H41B 109.5 . .
C39 C41 H41C 109.5 . .
H41A C41 H41C 109.5 . .
H41B C41 H41C 109.5 . .
C39 C42 H42A 109.5 . .
C39 C42 H42B 109.5 . .
H42A C42 H42B 109.5 . .
C39 C42 H42C 109.5 . .
H42A C42 H42C 109.5 . .
H42B C42 H42C 109.5 . .
C44 C43 C45 108.6(9) . .
C44 C43 C35 110.3(7) . .
C45 C43 C35 110.4(8) . .
C44 C43 C46 110.1(10) . .
C45 C43 C46 108.4(8) . .
C35 C43 C46 109.0(8) . .
C43 C44 H44A 109.5 . .
C43 C44 H44B 109.5 . .
H44A C44 H44B 109.5 . .
C43 C44 H44C 109.5 . .
H44A C44 H44C 109.5 . .
H44B C44 H44C 109.5 . .
C43 C45 H45A 109.5 . .
C43 C45 H45B 109.5 . .
H45A C45 H45B 109.5 . .
C43 C45 H45C 109.5 . .
H45A C45 H45C 109.5 . .
H45B C45 H45C 109.5 . .
C43 C46 H46A 109.5 . .
C43 C46 H46B 109.5 . .
H46A C46 H46B 109.5 . .
C43 C46 H46C 109.5 . .
H46A C46 H46C 109.5 . .
H46B C46 H46C 109.5 . .

loop_
_geom_bond_atom_site_label_1
_geom_bond_atom_site_label_2
_geom_bond_distance
_geom_bond_site_symmetry_2
O01 C01 1.75(3) .
Br1 C13 1.897(7) .
Br2A Br2B 0.68(5) .
Br2A C30 1.868(7) .
Br2B C30 1.57(2) .
Br3 C32 1.877(7) .
Br4 C31 1.880(7) .
Br5A Br5B 0.75(7) .
Br5A C29 1.874(7) .
Br5B C29 1.64(3) .
O1 C22 1.219(7) .
O2A O2B 1.01(3) .
O2A C36 1.264(9) .
O2B C36 1.32(3) .
N2 C11 1.376(8) .
N2 C12 1.390(8) .
N2 C19 1.453(9) .
C1 C2 1.540(12) .
C1 H1A 0.9800 .
C1 H1B 0.9800 .
C1 H1C 0.9800 .
C2 C23 1.529(12) .
C2 C3 1.531(8) .
C2 C24 1.541(8) .
C3 C4 1.334(8) .
C3 C22 1.495(8) .
C4 C5 1.443(8) .
C4 H4 0.9500 .
C5 C6 1.382(8) .
C5 C20 1.442(8) .
C6 C7 1.462(8) 4_565
C6 C12 1.463(8) .
C7 C29 1.373(9) .
C7 N1 1.381(7) .
C7 C6 1.462(8) 4_565
N1 C9 1.374(7) .
N1 H1N 0.8800 .
C9 C30 1.366(10) .
C9 C10 1.455(8) .
C10 C33 1.380(8) .
C10 C11 1.463(8) .
C11 C32 1.370(10) .
C12 C31 1.370(9) .
C13 C18 1.357(11) .
C13 C14 1.383(12) .
C14 C15 1.391(10) .
C14 H14 0.9500 .
C15 C16 1.409(10) .
C15 H15 0.9500 .
C16 C17 1.359(11) .
C16 C19 1.522(9) .
C17 C18 1.403(10) .
C17 H17 0.9500 .
C18 H18 0.9500 .
C19 H19A 0.9900 .
C19 H19B 0.9900 .
C20 C21 1.357(8) .
C20 H20 0.9500 .
C21 C22 1.507(8) .
C21 C25 1.536(8) .
C23 H23A 0.9800 .
C23 H23B 0.9800 .
C23 H23C 0.9800 .
C24 H24A 0.9800 .
C24 H24B 0.9800 .
C24 H24C 0.9800 .
C25 C26 1.509(12) .
C25 C27 1.539(11) .
C25 C28 1.544(9) .
C26 H26A 0.9800 .
C26 H26B 0.9800 .
C26 H26C 0.9800 .
C27 H27A 0.9800 .
C27 H27B 0.9800 .
C27 H27C 0.9800 .
C28 H28A 0.9800 .
C28 H28B 0.9800 .
C28 H28C 0.9800 .
C29 C30 1.405(8) .
C31 C32 1.396(8) .
C33 C34 1.447(9) .
C33 C38 1.452(9) .
C34 C35 1.341(9) .
C34 H34 0.9500 .
C35 C36 1.502(13) .
C35 C43 1.534(10) .
C36 C37 1.481(11) .
C37 C38 1.341(8) .
C37 C39 1.567(11) .
C38 H38 0.9500 .
C39 C40 1.477(12) .
C39 C41 1.500(14) .
C39 C42 1.646(15) .
C40 H40A 0.9800 .
C40 H40B 0.9800 .
C40 H40C 0.9800 .
C41 H41A 0.9800 .
C41 H41B 0.9800 .
C41 H41C 0.9800 .
C42 H42A 0.9800 .
C42 H42B 0.9800 .
C42 H42C 0.9800 .
C43 C44 1.487(15) .
C43 C45 1.528(13) .
C43 C46 1.539(14) .
C44 H44A 0.9800 .
C44 H44B 0.9800 .
C44 H44C 0.9800 .
C45 H45A 0.9800 .
C45 H45B 0.9800 .
C45 H45C 0.9800 .
C46 H46A 0.9800 .
C46 H46B 0.9800 .
C46 H46C 0.9800 .

loop_
_geom_torsion_atom_site_label_1
_geom_torsion_atom_site_label_2
_geom_torsion_atom_site_label_3
_geom_torsion_atom_site_label_4
_geom_torsion
_geom_torsion_site_symmetry_1
_geom_torsion_site_symmetry_4
C23 C2 C3 C4 -118.8(9) . .
C1 C2 C3 C4 118.9(8) . .
C24 C2 C3 C4 1.1(11) . .
C23 C2 C3 C22 62.0(10) . .
C1 C2 C3 C22 -60.3(9) . .
C24 C2 C3 C22 -178.1(7) . .
C22 C3 C4 C5 -0.1(11) . .
C2 C3 C4 C5 -179.3(7) . .
C3 C4 C5 C6 -179.1(7) . .
C3 C4 C5 C20 0.8(11) . .
C20 C5 C6 C7 -9.6(10) . 4_565
C4 C5 C6 C7 170.3(6) . 4_565
C20 C5 C6 C12 168.4(6) . .
C4 C5 C6 C12 -11.7(10) . .
C29 C7 N1 C9 2.6(7) . .
C6 C7 N1 C9 -179.1(5) 4_565 .
C7 N1 C9 C30 -3.1(7) . .
C7 N1 C9 C10 175.7(5) . .
C30 C9 C10 C33 52.3(11) . .
N1 C9 C10 C33 -126.2(7) . .
C30 C9 C10 C11 -130.0(7) . .
N1 C9 C10 C11 51.5(9) . .
C12 N2 C11 C32 -2.5(6) . .
C19 N2 C11 C32 -158.3(5) . .
C12 N2 C11 C10 -177.6(5) . .
C19 N2 C11 C10 26.6(8) . .
C33 C10 C11 C32 53.7(10) . .
C9 C10 C11 C32 -124.0(7) . .
C33 C10 C11 N2 -132.6(7) . .
C9 C10 C11 N2 49.7(9) . .
C11 N2 C12 C31 2.1(6) . .
C19 N2 C12 C31 157.7(5) . .
C11 N2 C12 C6 177.4(5) . .
C19 N2 C12 C6 -27.1(8) . .
C5 C6 C12 C31 -56.1(10) . .
C7 C6 C12 C31 122.0(7) 4_565 .
C5 C6 C12 N2 130.0(6) . .
C7 C6 C12 N2 -51.8(8) 4_565 .
C18 C13 C14 C15 1.9(11) . .
Br1 C13 C14 C15 -179.0(6) . .
C13 C14 C15 C16 0.6(12) . .
C14 C15 C16 C17 -3.1(11) . .
C14 C15 C16 C19 178.0(7) . .
C15 C16 C17 C18 3.2(11) . .
C19 C16 C17 C18 -177.9(6) . .
C14 C13 C18 C17 -1.9(11) . .
Br1 C13 C18 C17 179.1(5) . .
C16 C17 C18 C13 -0.8(11) . .
C11 N2 C19 C16 70.6(7) . .
C12 N2 C19 C16 -82.1(7) . .
C17 C16 C19 N2 -167.0(6) . .
C15 C16 C19 N2 11.8(9) . .
C6 C5 C20 C21 178.1(7) . .
C4 C5 C20 C21 -1.8(10) . .
C5 C20 C21 C22 1.8(11) . .
C5 C20 C21 C25 179.7(7) . .
C4 C3 C22 O1 -179.6(7) . .
C2 C3 C22 O1 -0.3(11) . .
C4 C3 C22 C21 0.1(11) . .
C2 C3 C22 C21 179.4(7) . .
C20 C21 C22 O1 178.7(7) . .
C25 C21 C22 O1 0.7(11) . .
C20 C21 C22 C3 -1.0(10) . .
C25 C21 C22 C3 -179.0(7) . .
C20 C21 C25 C26 -117.2(8) . .
C22 C21 C25 C26 60.6(8) . .
C20 C21 C25 C27 120.1(8) . .
C22 C21 C25 C27 -62.0(9) . .
C20 C21 C25 C28 2.8(10) . .
C22 C21 C25 C28 -179.4(7) . .
N1 C7 C29 C30 -1.0(7) . .
C6 C7 C29 C30 -179.1(7) 4_565 .
N1 C7 C29 Br5B -160(3) . .
C6 C7 C29 Br5B 22(3) 4_565 .
N1 C7 C29 Br5A 173.8(5) . .
C6 C7 C29 Br5A -4.2(11) 4_565 .
Br5A Br5B C29 C7 -117(3) . .
Br5A Br5B C29 C30 90(3) . .
Br5B Br5A C29 C7 78(3) . .
Br5B Br5A C29 C30 -108(3) . .
N1 C9 C30 C29 2.4(7) . .
C10 C9 C30 C29 -176.3(6) . .
N1 C9 C30 Br2B 170.4(16) . .
C10 C9 C30 Br2B -8.3(18) . .
N1 C9 C30 Br2A -172.7(4) . .
C10 C9 C30 Br2A 8.6(10) . .
C7 C29 C30 C9 -0.9(8) . .
Br5B C29 C30 C9 155(3) . .
Br5A C29 C30 C9 -175.9(5) . .
C7 C29 C30 Br2B -164(3) . .
Br5B C29 C30 Br2B -8(4) . .
Br5A C29 C30 Br2B 21(3) . .
C7 C29 C30 Br2A 174.2(5) . .
Br5B C29 C30 Br2A -30(3) . .
Br5A C29 C30 Br2A -0.7(9) . .
Br2A Br2B C30 C9 138(2) . .
Br2A Br2B C30 C29 -60(4) . .
Br2B Br2A C30 C9 -50(3) . .
Br2B Br2A C30 C29 135(3) . .
N2 C12 C31 C32 -0.9(6) . .
C6 C12 C31 C32 -175.4(6) . .
N2 C12 C31 Br4 176.9(4) . .
C6 C12 C31 Br4 2.4(10) . .
N2 C11 C32 C31 1.9(7) . .
C10 C11 C32 C31 176.4(6) . .
N2 C11 C32 Br3 -174.5(4) . .
C10 C11 C32 Br3 0.0(9) . .
C12 C31 C32 C11 -0.6(7) . .
Br4 C31 C32 C11 -178.5(4) . .
C12 C31 C32 Br3 175.7(4) . .
Br4 C31 C32 Br3 -2.2(8) . .
C9 C10 C33 C34 -169.1(7) . .
C11 C10 C33 C34 13.3(11) . .
C9 C10 C33 C38 11.2(10) . .
C11 C10 C33 C38 -166.3(6) . .
C10 C33 C34 C35 177.6(8) . .
C38 C33 C34 C35 -2.7(11) . .
C33 C34 C35 C36 -1.7(13) . .
C33 C34 C35 C43 -179.0(8) . .
O2B O2A C36 C37 123(2) . .
O2B O2A C36 C35 -66(2) . .
O2A O2B C36 C37 -90(2) . .
O2A O2B C36 C35 129.3(15) . .
C34 C35 C36 O2A -165.0(9) . .
C43 C35 C36 O2A 12.4(14) . .
C34 C35 C36 O2B 153.5(16) . .
C43 C35 C36 O2B -29.2(17) . .
C34 C35 C36 C37 6.3(13) . .
C43 C35 C36 C37 -176.4(8) . .
O2A C36 C37 C38 165.3(9) . .
O2B C36 C37 C38 -140(2) . .
C35 C36 C37 C38 -6.5(13) . .
O2A C36 C37 C39 -11.9(14) . .
O2B C36 C37 C39 43(2) . .
C35 C36 C37 C39 176.3(8) . .
C36 C37 C38 C33 2.1(12) . .
C39 C37 C38 C33 179.3(7) . .
C10 C33 C38 C37 -177.8(7) . .
C34 C33 C38 C37 2.6(11) . .
C38 C37 C39 C40 10.0(12) . .
C36 C37 C39 C40 -172.8(8) . .
C38 C37 C39 C41 131.8(10) . .
C36 C37 C39 C41 -51.0(13) . .
C38 C37 C39 C42 -103.6(9) . .
C36 C37 C39 C42 73.6(10) . .
C34 C35 C43 C44 -6.7(13) . .
C36 C35 C43 C44 176.1(9) . .
C34 C35 C43 C45 113.3(10) . .
C36 C35 C43 C45 -63.9(11) . .
C34 C35 C43 C46 -127.7(10) . .
C36 C35 C43 C46 55.0(12) . .
